data_4515877
loop_
_publ_author_name
'Pagliari, Anderson B.'
'Orlando, Tain\'ara'
'Salbego, Paulo R. S.'
'Zimmer, Ge\'orgia C'
'H\"orner, Manfredo'
'Zanatta, Nilo'
'Bonacorso, Helio G.'
'Martins, Marcos A. P.'

_publ_section_title
;
 Supramolecular Packing of a Series of <i>N</i>-Phenylamides and the Role
 of NH&#x00B7;&#x00B7;&#x00B7;O=C Interactions.
;
_journal_issue 10
_journal_name_full 'ACS omega'
_journal_page_first 13850
_journal_page_last 13861
_journal_paper_doi 10.1021/acsomega.8b01801
_journal_volume 3
_journal_year 2018
_chemical_formula_sum 'C11 H15 N O'
_chemical_formula_weight 177.24
_chemical_name_systematic
;
N-(Phenyl)-2,2,2-trimethylacetamide
;
_space_group_IT_number 29
_space_group_name_Hall 'P 2c -2ac'
_space_group_name_H-M_alt 'P c a 21'
_symmetry_cell_setting orthorhombic
_symmetry_space_group_name_H-M 'P c a 21'
_atom_sites_solution_hydrogens geom
_atom_sites_solution_primary direct
_atom_sites_solution_secondary difmap
_audit_block_doi 10.5517/cc81btf
_audit_creation_method SHELXL-97
_audit_update_record
;
2004-05-21 deposited with the CCDC.
2015-10-13 downloaded from the CCDC.
;
_cell_angle_alpha 90.00
_cell_angle_beta 90.00
_cell_angle_gamma 90.00
_cell_formula_units_Z 4
_cell_length_a 9.969(3)
_cell_length_b 10.642(3)
_cell_length_c 10.172(3)
_cell_measurement_reflns_used 48
_cell_measurement_temperature 298(2)
_cell_measurement_theta_max 19.0
_cell_measurement_theta_min 17.4
_cell_volume 1079.1(5)
_computing_cell_refinement 'Stoe DIF4'
_computing_data_collection 'Stoe DIF4'
_computing_data_reduction 'Stoe X-RED'
_computing_molecular_graphics PLUTON
_computing_publication_material SHELXL-97
_computing_structure_refinement 'SHELXL-97 (Sheldrick, 1997)'
_computing_structure_solution 'SHELXS-86 (Sheldrick, 1990)'
_diffrn_ambient_temperature 298(2)
_diffrn_measured_fraction_theta_full 1.000
_diffrn_measured_fraction_theta_max 1.000
_diffrn_measurement_device_type 'Stoe-Stadi-4 4-circle diffractometer'
_diffrn_measurement_method 'Profile fitted scans 2\q/\w=1/1'
_diffrn_radiation_monochromator graphite
_diffrn_radiation_source 'fine-focus sealed tube'
_diffrn_radiation_type MoK\a
_diffrn_radiation_wavelength 0.71069
_diffrn_reflns_av_R_equivalents 0.0139
_diffrn_reflns_av_sigmaI/netI 0.0122
_diffrn_reflns_limit_h_max 10
_diffrn_reflns_limit_h_min 0
_diffrn_reflns_limit_k_max 2
_diffrn_reflns_limit_k_min -11
_diffrn_reflns_limit_l_max 10
_diffrn_reflns_limit_l_min -10
_diffrn_reflns_number 1664
_diffrn_reflns_theta_full 22.47
_diffrn_reflns_theta_max 22.47
_diffrn_reflns_theta_min 1.91
_diffrn_standards_decay_% 12%
_diffrn_standards_interval_time 240
_diffrn_standards_number 3
_exptl_absorpt_coefficient_mu 0.070
_exptl_absorpt_correction_T_max 0.9896
_exptl_absorpt_correction_T_min 0.7445
_exptl_absorpt_correction_type none
_exptl_crystal_colour Colourless
_exptl_crystal_density_diffrn 1.091
_exptl_crystal_density_method 'not measured'
_exptl_crystal_description 'Thin needle'
_exptl_crystal_F_000 384
_exptl_crystal_size_max 4.50
_exptl_crystal_size_mid 0.20
_exptl_crystal_size_min 0.15
_refine_diff_density_max 0.148
_refine_diff_density_min -0.110
_refine_diff_density_rms 0.039
_refine_ls_abs_structure_details 'Flack H D (1983), Acta Cryst. A39, 876-881'
_refine_ls_abs_structure_Flack 0.6(19)
_refine_ls_extinction_coef 0.211(12)
_refine_ls_extinction_expression Fc^*^=kFc[1+0.001xFc^2^\l^3^/sin(2\q)]^-1/4^
_refine_ls_extinction_method SHELXL
_refine_ls_goodness_of_fit_ref 1.123
_refine_ls_hydrogen_treatment mixed
_refine_ls_matrix_type full
_refine_ls_number_parameters 125
_refine_ls_number_reflns 1408
_refine_ls_number_restraints 1
_refine_ls_restrained_S_all 1.123
_refine_ls_R_factor_all 0.0387
_refine_ls_R_factor_gt 0.0368
_refine_ls_shift/su_max 0.000
_refine_ls_shift/su_mean 0.000
_refine_ls_structure_factor_coef Fsqd
_refine_ls_weighting_details 'calc w=1/[\s^2^(Fo^2^)+(0.0582P)^2^+0.0588P] where P=(Fo^2^+2Fc^2^)/3'
_refine_ls_weighting_scheme calc
_refine_ls_wR_factor_gt 0.0902
_refine_ls_wR_factor_ref 0.0924
_reflns_number_gt 1352
_reflns_number_total 1408
_reflns_threshold_expression >2sigma(I)
_cod_data_source_file ao8b01801_si_003.cif
_cod_data_source_block g15
_cod_depositor_comments
;
The following automatic conversions were performed:

data item '_symmetry_cell_setting' value 'Orthorhombic' was changed
to 'orthorhombic' in accordance with the
/home/data/users/saulius/crontab/automatic-downloads/current/ACS/lib/dictionaries/cif_core.dic
dictionary named 'cif_core.dic' version 2.4.2 last updated on
2011-04-26.

Automatic conversion script
Id: cif_fix_values 6909 2019-04-08 15:41:33Z antanas 
;
_cod_original_sg_symbol_H-M Pca2(1)
_cod_database_code 4515877

loop_
_symmetry_equiv_pos_as_xyz
'x, y, z'
'-x+1/2, y, z+1/2'
'x+1/2, -y, z'
'-x, -y, z+1/2'

loop_
_atom_site_label
_atom_site_type_symbol
_atom_site_fract_x
_atom_site_fract_y
_atom_site_fract_z
_atom_site_U_iso_or_equiv
_atom_site_adp_type
_atom_site_occupancy
_atom_site_symmetry_multiplicity
_atom_site_calc_flag
_atom_site_refinement_flags
C1 C 0.10825(19) 0.13102(19) 0.18540(18) 0.0675(5) Uani 1 1 d .
C2 C 0.0440(2) 0.0795(3) 0.0617(2) 0.0990(8) Uani 1 1 d .
H2A H -0.0359 0.0339 0.0844 0.139 Uiso 1 1 calc R
H2B H 0.1057 0.0241 0.0182 0.139 Uiso 1 1 calc R
H2C H 0.0213 0.1476 0.0041 0.139 Uiso 1 1 calc R
C3 C 0.0124(2) 0.2209(3) 0.2539(4) 0.1073(9) Uani 1 1 d .
H3A H -0.0695 0.1778 0.2745 0.150 Uiso 1 1 calc R
H3B H -0.0065 0.2906 0.1970 0.150 Uiso 1 1 calc R
H3C H 0.0529 0.2511 0.3336 0.150 Uiso 1 1 calc R
C4 C 0.1431(3) 0.0211(2) 0.2776(3) 0.0987(8) Uani 1 1 d .
H4A H 0.0646 -0.0291 0.2923 0.138 Uiso 1 1 calc R
H4B H 0.1750 0.0535 0.3599 0.138 Uiso 1 1 calc R
H4C H 0.2117 -0.0297 0.2380 0.138 Uiso 1 1 calc R
C5 C 0.23590(19) 0.20316(16) 0.1489(2) 0.0579(5) Uani 1 1 d .
O6 O 0.26366(15) 0.22817(14) 0.03514(14) 0.0794(5) Uani 1 1 d .
N7 N 0.31449(16) 0.23892(14) 0.25012(17) 0.0603(4) Uani 1 1 d .
H7N H 0.285(2) 0.2272(18) 0.330(3) 0.072 Uiso 1 1 d .
C8 C 0.43706(17) 0.30647(15) 0.24210(19) 0.0573(5) Uani 1 1 d .
C9 C 0.5224(2) 0.2961(2) 0.1359(2) 0.0765(6) Uani 1 1 d .
H9 H 0.4990 0.2458 0.0648 0.092 Uiso 1 1 calc R
C10 C 0.6424(2) 0.3606(3) 0.1355(3) 0.1035(9) Uani 1 1 d .
H10 H 0.6994 0.3537 0.0635 0.124 Uiso 1 1 calc R
C11 C 0.6785(3) 0.4342(3) 0.2391(5) 0.1146(10) Uani 1 1 d .
H11 H 0.7594 0.4778 0.2377 0.138 Uiso 1 1 calc R
C12 C 0.5946(3) 0.4436(2) 0.3460(3) 0.1006(9) Uani 1 1 d .
H12 H 0.6195 0.4930 0.4173 0.121 Uiso 1 1 calc R
C13 C 0.4734(2) 0.38015(19) 0.3483(3) 0.0749(6) Uani 1 1 d .
H13 H 0.4169 0.3870 0.4207 0.090 Uiso 1 1 calc R

loop_
_atom_site_aniso_label
_atom_site_aniso_U_11
_atom_site_aniso_U_22
_atom_site_aniso_U_33
_atom_site_aniso_U_23
_atom_site_aniso_U_13
_atom_site_aniso_U_12
C1 0.0656(11) 0.0923(13) 0.0446(10) -0.0049(9) 0.0012(9) -0.0214(10)
C2 0.1017(16) 0.132(2) 0.0638(14) -0.0054(13) -0.0082(12) -0.0550(16)
C3 0.0628(12) 0.147(2) 0.112(2) -0.031(2) 0.0123(15) -0.0180(13)
C4 0.1092(17) 0.1079(16) 0.0789(16) 0.0176(14) 0.0003(13) -0.0401(14)
C5 0.0618(10) 0.0755(10) 0.0364(10) -0.0015(9) 0.0011(8) -0.0089(8)
O6 0.0746(9) 0.1252(12) 0.0382(9) 0.0024(8) 0.0006(7) -0.0271(8)
N7 0.0621(9) 0.0813(9) 0.0375(8) -0.0001(7) -0.0033(7) -0.0121(7)
C8 0.0558(9) 0.0597(9) 0.0562(11) 0.0051(8) -0.0130(9) -0.0024(8)
C9 0.0641(12) 0.0916(13) 0.0737(14) 0.0062(12) 0.0000(11) -0.0129(10)
C10 0.0680(14) 0.123(2) 0.119(2) 0.0225(19) 0.0016(14) -0.0194(14)
C11 0.0763(14) 0.0954(16) 0.172(3) 0.013(2) -0.032(2) -0.0269(14)
C12 0.0910(16) 0.0765(13) 0.134(3) -0.0127(15) -0.0507(19) -0.0044(13)
C13 0.0723(12) 0.0710(12) 0.0813(13) -0.0089(10) -0.0280(11) 0.0031(10)

loop_
_atom_type_symbol
_atom_type_description
_atom_type_scat_dispersion_real
_atom_type_scat_dispersion_imag
_atom_type_scat_source
C C 0.0033 0.0016 'International Tables Vol C Tables 4.2.6.8 and 6.1.1.4'
H H 0.0000 0.0000 'International Tables Vol C Tables 4.2.6.8 and 6.1.1.4'
N N 0.0061 0.0033 'International Tables Vol C Tables 4.2.6.8 and 6.1.1.4'
O O 0.0106 0.0060 'International Tables Vol C Tables 4.2.6.8 and 6.1.1.4'

loop_
_geom_angle_atom_site_label_1
_geom_angle_atom_site_label_2
_geom_angle_atom_site_label_3
_geom_angle
C2 C1 C3 110.0(2)
C2 C1 C5 109.38(16)
C3 C1 C5 108.51(16)
C2 C1 C4 109.05(19)
C3 C1 C4 109.9(2)
C5 C1 C4 109.92(16)
C1 C2 H2A 109.5
C1 C2 H2B 109.5
H2A C2 H2B 109.5
C1 C2 H2C 109.5
H2A C2 H2C 109.5
H2B C2 H2C 109.5
C1 C3 H3A 109.5
C1 C3 H3B 109.5
H3A C3 H3B 109.5
C1 C3 H3C 109.5
H3A C3 H3C 109.5
H3B C3 H3C 109.5
C1 C4 H4A 109.5
C1 C4 H4B 109.5
H4A C4 H4B 109.5
C1 C4 H4C 109.5
H4A C4 H4C 109.5
H4B C4 H4C 109.5
O6 C5 N7 122.08(17)
O6 C5 C1 121.86(16)
N7 C5 C1 116.05(17)
C5 N7 C8 126.79(18)
C5 N7 H7N 118.5(16)
C8 N7 H7N 114.4(15)
C9 C8 C13 119.69(18)
C9 C8 N7 122.36(18)
C13 C8 N7 117.9(2)
C8 C9 C10 119.9(2)
C8 C9 H9 120.1
C10 C9 H9 120.1
C11 C10 C9 120.8(3)
C11 C10 H10 119.6
C9 C10 H10 119.6
C10 C11 C12 119.5(2)
C10 C11 H11 120.2
C12 C11 H11 120.2
C11 C12 C13 120.6(2)
C11 C12 H12 119.7
C13 C12 H12 119.7
C8 C13 C12 119.5(2)
C8 C13 H13 120.3
C12 C13 H13 120.3

loop_
_geom_bond_atom_site_label_1
_geom_bond_atom_site_label_2
_geom_bond_distance
C1 C2 1.515(3)
C1 C3 1.521(3)
C1 C5 1.532(3)
C1 C4 1.539(3)
C2 H2A 0.9600
C2 H2B 0.9600
C2 H2C 0.9600
C3 H3A 0.9600
C3 H3B 0.9600
C3 H3C 0.9600
C4 H4A 0.9600
C4 H4B 0.9600
C4 H4C 0.9600
C5 O6 1.219(2)
C5 N7 1.348(3)
N7 C8 1.420(2)
N7 H7N 0.87(3)
C8 C9 1.379(3)
C8 C13 1.383(3)
C9 C10 1.379(3)
C9 H9 0.9300
C10 C11 1.362(5)
C10 H10 0.9300
C11 C12 1.375(5)
C11 H11 0.9300
C12 C13 1.384(3)
C12 H12 0.9300
C13 H13 0.9300

loop_
_geom_torsion_atom_site_label_1
_geom_torsion_atom_site_label_2
_geom_torsion_atom_site_label_3
_geom_torsion_atom_site_label_4
_geom_torsion
C2 C1 C5 O6 10.3(3)
C3 C1 C5 O6 -109.8(2)
C4 C1 C5 O6 130.0(2)
C2 C1 C5 N7 -170.69(19)
C3 C1 C5 N7 69.2(2)
C4 C1 C5 N7 -51.0(2)
O6 C5 N7 C8 -0.9(3)
C1 C5 N7 C8 -179.92(17)
C5 N7 C8 C9 -30.5(3)
C5 N7 C8 C13 152.58(19)
C13 C8 C9 C10 -0.9(3)
N7 C8 C9 C10 -177.71(19)
C8 C9 C10 C11 0.3(4)
C9 C10 C11 C12 0.5(4)
C10 C11 C12 C13 -0.7(4)
C9 C8 C13 C12 0.6(3)
N7 C8 C13 C12 177.59(18)
C11 C12 C13 C8 0.2(3)
